data_4100031
_journal_name_full 'Journal of the American Chemical Society'
_journal_paper_doi 10.1021/ja042208g
_journal_year 2005
_chemical_formula_moiety '2(C31 H37 N3 O4), 2(C2 H6 O S)'
_chemical_formula_sum 'C66 H86 N6 O10 S2'
_chemical_formula_weight 1187.53
_space_group_IT_number 9
_symmetry_cell_setting monoclinic
_symmetry_space_group_name_Hall 'C -2yc'
_symmetry_space_group_name_H-M 'C 1 c 1'
_cell_angle_alpha 90.00
_cell_angle_beta 91.321(1)
_cell_angle_gamma 90.00
_cell_formula_units_Z 4
_cell_length_a 20.4171(6)
_cell_length_b 16.4870(5)
_cell_length_c 18.8953(6)
_cell_measurement_temperature 100(2)
_cell_volume 6358.8(3)
_cod_original_sg_symbol_H-M 'C c'
_cod_database_code 4100031

loop_
_symmetry_equiv_pos_as_xyz
'x, y, z'
'x, -y, z+1/2'
'x+1/2, y+1/2, z'
'x+1/2, -y+1/2, z+1/2'

loop_
_atom_site_label
_atom_site_type_symbol
_atom_site_fract_x
_atom_site_fract_y
_atom_site_fract_z
_atom_site_U_iso_or_equiv
_atom_site_adp_type
_atom_site_occupancy
_atom_site_symmetry_multiplicity
_atom_site_calc_flag
_atom_site_refinement_flags
_atom_site_disorder_assembly
_atom_site_disorder_group
N1 N 0.82333(11) 0.42157(15) 0.22675(14) 0.0360(6) Uani 1 1 d . A .
N2 N 0.95046(9) 0.76491(12) 0.33840(11) 0.0186(4) Uani 1 1 d . A .
H2N H 0.9145(15) 0.7427(16) 0.3259(15) 0.020(7) Uiso 1 1 d . . .
N3 N 0.70899(9) 0.76086(13) 0.33176(11) 0.0197(4) Uani 1 1 d . A .
H3N H 0.7468(14) 0.7393(16) 0.3239(14) 0.017(6) Uiso 1 1 d . . .
O1 O 0.95301(15) 0.46299(18) 0.35554(19) 0.0315(11) Uani 0.603(7) 1 d P A 1
O2 O 0.69145(9) 0.46157(11) 0.27791(10) 0.0294(4) Uani 1 1 d . . .
O3 O 1.00245(8) 0.88797(10) 0.33966(9) 0.0220(4) Uani 1 1 d . A .
O4 O 0.65436(8) 0.88154(11) 0.34062(11) 0.0282(4) Uani 1 1 d . A .
C1 C 0.86451(15) 0.3990(2) 0.28843(18) 0.0422(8) Uani 1 1 d . . .
H1A H 0.8814 0.3430 0.2835 0.051 Uiso 1 1 calc R A 1
H1B H 0.8394 0.4026 0.3325 0.051 Uiso 1 1 calc R A 1
C2 C 0.9244(4) 0.4644(4) 0.2892(4) 0.0393(15) Uani 0.603(7) 1 d P A 1
H2A H 0.9568 0.4497 0.2533 0.047 Uiso 0.603(7) 1 calc PR A 1
H2B H 0.9074 0.5194 0.2783 0.047 Uiso 0.603(7) 1 calc PR A 1
C3 C 1.0210(2) 0.4809(3) 0.3551(4) 0.0344(14) Uani 0.603(7) 1 d P A 1
H3A H 1.0410 0.4509 0.3157 0.041 Uiso 0.603(7) 1 calc PR A 1
H3B H 1.0415 0.4610 0.3998 0.041 Uiso 0.603(7) 1 calc PR A 1
C4 C 1.03690(13) 0.57043(18) 0.34726(19) 0.0359(7) Uani 1 1 d . . .
C5 C 1.10096(13) 0.59265(16) 0.36393(15) 0.0274(6) Uani 1 1 d . A .
H5 H 1.1344 0.5529 0.3685 0.033 Uiso 1 1 calc R . .
C6 C 1.11495(13) 0.67358(18) 0.37376(18) 0.0360(7) Uani 1 1 d . . .
H6 H 1.1587 0.6891 0.3856 0.043 Uiso 1 1 calc R A .
C7 C 1.06698(13) 0.73343(17) 0.36694(16) 0.0302(6) Uani 1 1 d . A .
H7 H 1.0776 0.7889 0.3747 0.036 Uiso 1 1 calc R . .
C8 C 1.00354(11) 0.71054(14) 0.34870(12) 0.0183(5) Uani 1 1 d . . .
C9 C 0.98908(13) 0.62913(16) 0.33955(19) 0.0350(7) Uani 1 1 d . A .
H9 H 0.9454 0.6134 0.3277 0.042 Uiso 1 1 calc R . .
C10 C 0.95216(11) 0.84731(14) 0.33524(12) 0.0166(5) Uani 1 1 d . . .
C11 C 0.88659(11) 0.88571(14) 0.32058(12) 0.0170(5) Uani 1 1 d . A .
C12 C 0.88528(11) 0.95933(14) 0.28508(13) 0.0199(5) Uani 1 1 d . . .
H12 H 0.9255 0.9843 0.2733 0.024 Uiso 1 1 calc R A .
C13 C 0.82641(12) 0.99774(15) 0.26621(13) 0.0215(5) Uani 1 1 d . A .
C14 C 0.76845(12) 0.95865(15) 0.28359(13) 0.0222(5) Uani 1 1 d . . .
H14 H 0.7277 0.9832 0.2711 0.027 Uiso 1 1 calc R A .
C15 C 0.76891(12) 0.88406(14) 0.31897(13) 0.0185(5) Uani 1 1 d . A .
C16 C 0.82815(11) 0.84904(14) 0.33877(13) 0.0178(5) Uani 1 1 d . . .
H16 H 0.8288 0.7998 0.3649 0.021 Uiso 1 1 calc R A .
C17 C 0.70515(11) 0.84341(15) 0.33182(13) 0.0209(5) Uani 1 1 d . . .
C18 C 0.65810(11) 0.70284(15) 0.34038(13) 0.0201(5) Uani 1 1 d . . .
C19 C 0.59288(12) 0.72285(16) 0.35077(13) 0.0229(5) Uani 1 1 d . A .
H19 H 0.5797 0.7780 0.3531 0.027 Uiso 1 1 calc R . .
C20 C 0.54756(12) 0.66124(17) 0.35764(14) 0.0258(6) Uani 1 1 d . . .
H20 H 0.5030 0.6745 0.3653 0.031 Uiso 1 1 calc R A .
C21 C 0.56595(12) 0.58006(17) 0.35354(14) 0.0242(5) Uani 1 1 d . A .
H21 H 0.5341 0.5385 0.3581 0.029 Uiso 1 1 calc R . .
C22 C 0.63156(11) 0.56003(15) 0.34262(12) 0.0207(5) Uani 1 1 d . . .
C23 C 0.67715(12) 0.62191(15) 0.33713(13) 0.0198(5) Uani 1 1 d . A .
H23 H 0.7220 0.6089 0.3311 0.024 Uiso 1 1 calc R . .
C24 C 0.65331(13) 0.47321(15) 0.33865(14) 0.0244(5) Uani 1 1 d . A .
H24A H 0.6795 0.4591 0.3817 0.029 Uiso 1 1 calc R . .
H24B H 0.6145 0.4372 0.3363 0.029 Uiso 1 1 calc R . .
C25 C 0.71660(15) 0.38028(18) 0.27718(18) 0.0372(7) Uani 1 1 d . A .
H25A H 0.6802 0.3414 0.2698 0.045 Uiso 1 1 calc R . .
H25B H 0.7385 0.3679 0.3232 0.045 Uiso 1 1 calc R . .
C26 C 0.76457(14) 0.37199(18) 0.21873(16) 0.0344(7) Uani 1 1 d . . .
H26A H 0.7779 0.3144 0.2155 0.041 Uiso 1 1 calc R A .
H26B H 0.7422 0.3865 0.1735 0.041 Uiso 1 1 calc R . .
C27 C 0.86029(16) 0.4146(3) 0.16077(18) 0.0506(9) Uani 1 1 d . . .
H27A H 0.8740 0.3582 0.1543 0.076 Uiso 1 1 calc R A .
H27B H 0.8990 0.4497 0.1637 0.076 Uiso 1 1 calc R . .
H27C H 0.8323 0.4313 0.1205 0.076 Uiso 1 1 calc R . .
C28 C 0.82774(15) 1.07725(18) 0.22536(16) 0.0338(7) Uani 1 1 d . . .
C29 C 0.8745(2) 1.1385(2) 0.2645(3) 0.0629(12) Uani 1 1 d . A .
H29A H 0.9190 1.1162 0.2666 0.094 Uiso 1 1 calc R . .
H29B H 0.8592 1.1475 0.3127 0.094 Uiso 1 1 calc R . .
H29C H 0.8746 1.1901 0.2388 0.094 Uiso 1 1 calc R . .
C30 C 0.76202(16) 1.1187(2) 0.2220(2) 0.0468(9) Uani 1 1 d . A .
H30A H 0.7660 1.1707 0.1974 0.070 Uiso 1 1 calc R . .
H30B H 0.7469 1.1282 0.2702 0.070 Uiso 1 1 calc R . .
H30C H 0.7304 1.0842 0.1964 0.070 Uiso 1 1 calc R . .
C31 C 0.8547(3) 1.0624(3) 0.1539(2) 0.0802(16) Uani 1 1 d . A .
H31A H 0.8219 1.0343 0.1243 0.120 Uiso 1 1 calc R . .
H31B H 0.8942 1.0287 0.1585 0.120 Uiso 1 1 calc R . .
H31C H 0.8659 1.1143 0.1321 0.120 Uiso 1 1 calc R . .
N4 N 0.06079(11) 0.66943(13) 0.10248(11) 0.0257(5) Uani 1 1 d . . .
N5 N 0.19131(10) 1.00604(13) 0.01382(11) 0.0208(4) Uani 1 1 d . . .
H5N H 0.1553(14) 0.9840(16) 0.0296(14) 0.017(7) Uiso 1 1 d . . .
N6 N -0.05083(10) 1.00387(13) -0.00417(11) 0.0206(4) Uani 1 1 d . . .
H6N H -0.0131(14) 0.9839(17) 0.0041(15) 0.021(7) Uiso 1 1 d . . .
O5 O 0.20436(10) 0.70889(12) 0.06537(11) 0.0345(5) Uani 1 1 d . . .
O6 O -0.07094(9) 0.70611(10) 0.04179(10) 0.0274(4) Uani 1 1 d . . .
O7 O 0.24244(9) 1.12800(11) -0.00159(11) 0.0285(4) Uani 1 1 d . . .
O8 O -0.10447(8) 1.12512(11) -0.01148(9) 0.0246(4) Uani 1 1 d . . .
C32 C 0.10189(15) 0.63508(18) 0.04833(16) 0.0344(6) Uani 1 1 d . . .
H32A H 0.0734 0.6148 0.0091 0.041 Uiso 1 1 calc R . .
H32B H 0.1258 0.5880 0.0687 0.041 Uiso 1 1 calc R . .
C33 C 0.15177(17) 0.69425(19) 0.01801(16) 0.0392(7) Uani 1 1 d . . .
H33A H 0.1688 0.6717 -0.0265 0.047 Uiso 1 1 calc R . .
H33B H 0.1296 0.7462 0.0066 0.047 Uiso 1 1 calc R . .
C34 C 0.26397(14) 0.72297(18) 0.03132(17) 0.0370(7) Uani 1 1 d . . .
H34A H 0.2655 0.6878 -0.0111 0.044 Uiso 1 1 calc R . .
H34B H 0.3003 0.7063 0.0637 0.044 Uiso 1 1 calc R . .
C35 C 0.27575(12) 0.80946(16) 0.00866(13) 0.0225(5) Uani 1 1 d . . .
C36 C 0.33547(12) 0.82993(17) -0.02071(14) 0.0260(6) Uani 1 1 d . . .
H36 H 0.3676 0.7893 -0.0279 0.031 Uiso 1 1 calc R . .
C37 C 0.34794(12) 0.90996(18) -0.03945(14) 0.0283(6) Uani 1 1 d . . .
H37 H 0.3885 0.9233 -0.0602 0.034 Uiso 1 1 calc R . .
C38 C 0.30194(12) 0.97090(17) -0.02825(14) 0.0246(5) Uani 1 1 d . . .
H38 H 0.3111 1.0255 -0.0405 0.029 Uiso 1 1 calc R . .
C39 C 0.24212(11) 0.95025(15) 0.00129(13) 0.0199(5) Uani 1 1 d . . .
C40 C 0.22973(12) 0.86950(16) 0.01934(13) 0.0222(5) Uani 1 1 d . . .
H40 H 0.1889 0.8556 0.0393 0.027 Uiso 1 1 calc R . .
C41 C 0.19277(11) 1.08780(15) 0.00908(13) 0.0215(5) Uani 1 1 d . . .
C42 C 0.12794(12) 1.12801(15) 0.01987(13) 0.0207(5) Uani 1 1 d . . .
C43 C 0.12691(13) 1.20435(15) 0.05062(14) 0.0255(6) Uani 1 1 d . . .
H43 H 0.1671 1.2307 0.0623 0.031 Uiso 1 1 calc R . .
C44 C 0.06787(14) 1.24312(16) 0.06463(16) 0.0304(6) Uani 1 1 d . B .
C45 C 0.00971(13) 1.20222(15) 0.04671(14) 0.0244(5) Uani 1 1 d . . .
H45 H -0.0311 1.2271 0.0566 0.029 Uiso 1 1 calc R . .
C46 C 0.01006(12) 1.12645(15) 0.01498(13) 0.0198(5) Uani 1 1 d . . .
C47 C 0.06946(11) 1.08972(14) 0.00020(13) 0.0185(5) Uani 1 1 d . . .
H47 H 0.0702 1.0387 -0.0232 0.022 Uiso 1 1 calc R . .
C48 C -0.05399(11) 1.08550(15) -0.00203(12) 0.0198(5) Uani 1 1 d . . .
C49 C -0.10165(11) 0.94698(15) -0.01873(13) 0.0209(5) Uani 1 1 d . . .
C50 C -0.16651(12) 0.96815(17) -0.03509(15) 0.0274(6) Uani 1 1 d . . .
H50 H -0.1791 1.0235 -0.0388 0.033 Uiso 1 1 calc R . .
C51 C -0.21222(13) 0.90684(18) -0.04585(16) 0.0324(7) Uani 1 1 d . . .
H51 H -0.2564 0.9209 -0.0568 0.039 Uiso 1 1 calc R . .
C52 C -0.19511(13) 0.82529(18) -0.04102(15) 0.0301(6) Uani 1 1 d . . .
H52 H -0.2275 0.7845 -0.0477 0.036 Uiso 1 1 calc R . .
C53 C -0.13003(12) 0.80374(16) -0.02625(13) 0.0225(5) Uani 1 1 d . . .
C54 C -0.08370(11) 0.86525(15) -0.01516(13) 0.0209(5) Uani 1 1 d . . .
H54 H -0.0393 0.8512 -0.0050 0.025 Uiso 1 1 calc R . .
C55 C -0.10913(13) 0.71691(16) -0.02125(15) 0.0280(6) Uani 1 1 d . . .
H55A H -0.1481 0.6813 -0.0206 0.034 Uiso 1 1 calc R . .
H55B H -0.0830 0.7023 -0.0629 0.034 Uiso 1 1 calc R . .
C56 C -0.04772(13) 0.62528(15) 0.05005(17) 0.0318(6) Uani 1 1 d . . .
H56A H -0.0260 0.6075 0.0064 0.038 Uiso 1 1 calc R . .
H56B H -0.0849 0.5883 0.0586 0.038 Uiso 1 1 calc R . .
C57 C 0.00041(13) 0.62251(16) 0.11210(15) 0.0296(6) Uani 1 1 d . . .
H57A H -0.0217 0.6431 0.1546 0.036 Uiso 1 1 calc R . .
H57B H 0.0124 0.5652 0.1213 0.036 Uiso 1 1 calc R . .
C58 C 0.09625(14) 0.6746(2) 0.17032(16) 0.0377(7) Uani 1 1 d . . .
H58A H 0.1079 0.6199 0.1866 0.057 Uiso 1 1 calc R . .
H58B H 0.0684 0.7007 0.2052 0.057 Uiso 1 1 calc R . .
H58C H 0.1362 0.7067 0.1647 0.057 Uiso 1 1 calc R . .
C59 C 0.06459(18) 1.3267(2) 0.1000(2) 0.0483(10) Uani 1 1 d . . .
C60 C 0.1341(5) 1.3714(7) 0.0935(12) 0.074(5) Uani 0.61(3) 1 d P B 1
H60A H 0.1305 1.4274 0.1103 0.111 Uiso 0.61(3) 1 calc PR B 1
H60B H 0.1471 1.3715 0.0438 0.111 Uiso 0.61(3) 1 calc PR B 1
H60C H 0.1672 1.3425 0.1222 0.111 Uiso 0.61(3) 1 calc PR B 1
C62 C 0.0425(10) 1.3201(9) 0.1696(7) 0.095(4) Uani 0.61(3) 1 d P B 1
H62A H 0.0771 1.2963 0.1998 0.143 Uiso 0.61(3) 1 calc PR B 1
H62B H 0.0036 1.2853 0.1701 0.143 Uiso 0.61(3) 1 calc PR B 1
H62C H 0.0313 1.3740 0.1874 0.143 Uiso 0.61(3) 1 calc PR B 1
C61 C 0.01982(18) 1.38231(19) 0.0564(2) 0.0486(9) Uani 1 1 d . B .
H61A H -0.0248 1.3605 0.0557 0.073 Uiso 1 1 calc R . .
H61B H 0.0356 1.3856 0.0079 0.073 Uiso 1 1 calc R . .
H61C H 0.0199 1.4366 0.0776 0.073 Uiso 1 1 calc R . .
S1 S 0.83591(3) 0.66405(4) 0.20133(4) 0.02872(15) Uani 1 1 d . . .
O9 O 0.83065(8) 0.68144(11) 0.27953(9) 0.0224(4) Uani 1 1 d . . .
C63 C 0.81205(17) 0.7556(2) 0.15684(18) 0.0443(8) Uani 1 1 d . . .
H63A H 0.7709 0.7754 0.1761 0.066 Uiso 1 1 calc R . .
H63B H 0.8060 0.7448 0.1061 0.066 Uiso 1 1 calc R . .
H63C H 0.8462 0.7967 0.1640 0.066 Uiso 1 1 calc R . .
C64 C 0.76620(18) 0.6049(2) 0.17721(17) 0.0448(8) Uani 1 1 d . . .
H64A H 0.7670 0.5540 0.2040 0.067 Uiso 1 1 calc R . .
H64B H 0.7668 0.5929 0.1264 0.067 Uiso 1 1 calc R . .
H64C H 0.7263 0.6351 0.1879 0.067 Uiso 1 1 calc R . .
S2 S 0.07164(3) 0.89800(4) 0.13460(3) 0.02462(14) Uani 1 1 d . . .
O10 O 0.07041(8) 0.92047(11) 0.05698(9) 0.0230(4) Uani 1 1 d . . .
C65 C 0.05772(14) 0.99040(18) 0.18079(15) 0.0336(6) Uani 1 1 d . . .
H65A H 0.0959 1.0260 0.1763 0.050 Uiso 1 1 calc R . .
H65B H 0.0508 0.9787 0.2309 0.050 Uiso 1 1 calc R . .
H65C H 0.0188 1.0173 0.1605 0.050 Uiso 1 1 calc R . .
C66 C -0.00503(14) 0.85153(17) 0.15084(14) 0.0306(6) Uani 1 1 d . . .
H66A H -0.0405 0.8893 0.1383 0.046 Uiso 1 1 calc R . .
H66B H -0.0074 0.8374 0.2011 0.046 Uiso 1 1 calc R . .
H66C H -0.0095 0.8023 0.1221 0.046 Uiso 1 1 calc R . .
O1' O 0.9641(3) 0.4689(3) 0.2781(3) 0.0310(16) Uani 0.397(7) 1 d P A 2
C2' C 0.9084(4) 0.4559(6) 0.3202(5) 0.026(2) Uani 0.397(7) 1 d P A 2
H2'1 H 0.8854 0.5081 0.3269 0.031 Uiso 0.397(7) 1 calc PR A 2
H2'2 H 0.9228 0.4358 0.3674 0.031 Uiso 0.397(7) 1 calc PR A 2
C3' C 1.0243(3) 0.4825(4) 0.3113(5) 0.0280(18) Uani 0.397(7) 1 d P A 2
H3'1 H 1.0586 0.4736 0.2761 0.034 Uiso 0.397(7) 1 calc PR A 2
H3'2 H 1.0304 0.4408 0.3486 0.034 Uiso 0.397(7) 1 calc PR A 2
C60' C 0.1286(3) 1.3565(4) 0.1273(5) 0.078(8) Uani 0.39(3) 1 d PR B 2
H60D H 0.1234 1.4114 0.1463 0.116 Uiso 0.39(3) 1 calc PR B 2
H60E H 0.1598 1.3577 0.0887 0.116 Uiso 0.39(3) 1 calc PR B 2
H60F H 0.1449 1.3204 0.1648 0.116 Uiso 0.39(3) 1 calc PR B 2
C62' C 0.0254(3) 1.3071(4) 0.1783(5) 0.055(5) Uani 0.39(3) 1 d PR B 2
H62D H 0.0444 1.2585 0.2006 0.083 Uiso 0.39(3) 1 calc PR B 2
H62E H -0.0214 1.2983 0.1685 0.083 Uiso 0.39(3) 1 calc PR B 2
H62F H 0.0310 1.3535 0.2104 0.083 Uiso 0.39(3) 1 calc PR B 2
